data_4331776
loop_
_publ_author_name
'Fu-Te Tsai'
'Yu-Ching Lee'
'Ming-Hsi Chiang'
'Wen-Feng Liaw'

_publ_section_title
;
 Nitrate-to-Nitrite-to-Nitric Oxide Conversion Modulated by
 Nitrate-Containing {Fe(NO)2}9 Dinitrosyl Iron Complex (DNIC)
;
_journal_name_full 'Inorganic Chemistry'
_journal_page_first 464
_journal_page_last 473
_journal_paper_doi 10.1021/ic3023437
_journal_volume 52
_journal_year 2013
_chemical_formula_sum 'C72 H60 Fe N7 O13 P4'
_chemical_formula_weight 1411.00
_chemical_name_systematic
; 
 ? 
;
_space_group_IT_number 19
_symmetry_cell_setting orthorhombic
_symmetry_space_group_name_Hall 'P 2ac 2ab'
_symmetry_space_group_name_H-M 'P 21 21 21'
_atom_sites_solution_hydrogens geom
_atom_sites_solution_primary direct
_atom_sites_solution_secondary difmap
_audit_creation_method SHELXL-97
_cell_angle_alpha 90.00
_cell_angle_beta 90.00
_cell_angle_gamma 90.00
_cell_formula_units_Z 4
_cell_length_a 17.1157(7)
_cell_length_b 19.5781(8)
_cell_length_c 19.9696(8)
_cell_measurement_reflns_used 9943
_cell_measurement_temperature 100(2)
_cell_measurement_theta_max 25.4471
_cell_measurement_theta_min 2.2897
_cell_volume 6691.7(5)
_computing_cell_refinement 'SAINT V7.34A (Bruker AXS, 2006)'
_computing_data_collection 'APEX2 (Bruker AXS, 2010)'
_computing_data_reduction 'SAINT V7.34A (Bruker AXS, 2006)'
_computing_molecular_graphics 'SHELXTL (Sheldrick, 2008)'
_computing_publication_material SHELXTL
_computing_structure_refinement 'SHELXL-97 (Sheldrick, 2008)'
_computing_structure_solution 'SHELXS-97 (Sheldrick, 2008)'
_diffrn_ambient_temperature 100(2)
_diffrn_detector_area_resol_mean 8.3333
_diffrn_measured_fraction_theta_full 0.998
_diffrn_measured_fraction_theta_max 0.998
_diffrn_measurement_device_type 'Bruker APEX-II CCD'
_diffrn_measurement_method '\f and \w scans'
_diffrn_radiation_monochromator graphite
_diffrn_radiation_source 'fine-focus sealed tube'
_diffrn_radiation_type MoK\a
_diffrn_radiation_wavelength 0.71073
_diffrn_reflns_av_R_equivalents 0.0372
_diffrn_reflns_av_sigmaI/netI 0.0325
_diffrn_reflns_limit_h_max 21
_diffrn_reflns_limit_h_min -21
_diffrn_reflns_limit_k_max 24
_diffrn_reflns_limit_k_min -23
_diffrn_reflns_limit_l_max 24
_diffrn_reflns_limit_l_min -24
_diffrn_reflns_number 69873
_diffrn_reflns_theta_full 26.41
_diffrn_reflns_theta_max 26.41
_diffrn_reflns_theta_min 1.46
_exptl_absorpt_coefficient_mu 0.392
_exptl_absorpt_correction_T_max 0.7454
_exptl_absorpt_correction_T_min 0.7019
_exptl_absorpt_correction_type multi-scan
_exptl_absorpt_process_details 'SADABS V2008/1 (Bruker AXS)'
_exptl_crystal_colour Colorless
_exptl_crystal_density_diffrn 1.401
_exptl_crystal_description Lump
_exptl_crystal_F_000 2924
_exptl_crystal_size_max 0.25
_exptl_crystal_size_mid 0.20
_exptl_crystal_size_min 0.20
_refine_diff_density_max 0.972
_refine_diff_density_min -1.374
_refine_diff_density_rms 0.185
_refine_ls_abs_structure_details 'Flack H D (1983), Acta Cryst. A39, 876-881'
_refine_ls_abs_structure_Flack 0.300(17)
_refine_ls_extinction_method none
_refine_ls_goodness_of_fit_ref 1.091
_refine_ls_hydrogen_treatment constr
_refine_ls_matrix_type full
_refine_ls_number_parameters 894
_refine_ls_number_reflns 13708
_refine_ls_number_restraints 8
_refine_ls_restrained_S_all 1.092
_refine_ls_R_factor_all 0.0565
_refine_ls_R_factor_gt 0.0465
_refine_ls_shift/su_max 0.001
_refine_ls_shift/su_mean 0.000
_refine_ls_structure_factor_coef Fsqd
_refine_ls_weighting_details 'calc w=1/[\s^2^(Fo^2^)+(0.0879P)^2^+2.5679P] where P=(Fo^2^+2Fc^2^)/3'
_refine_ls_weighting_scheme calc
_refine_ls_wR_factor_gt 0.1239
_refine_ls_wR_factor_ref 0.1400
_reflns_number_gt 12405
_reflns_number_total 13708
_reflns_threshold_expression >2sigma(I)
_cod_data_source_file ic3023437_si_003_2.cif
_cod_data_source_block 100411lt_0m
_cod_database_code 4331776

loop_
_symmetry_equiv_pos_as_xyz
'x, y, z'
'-x+1/2, -y, z+1/2'
'-x, y+1/2, -z+1/2'
'x+1/2, -y+1/2, -z'

loop_
_atom_site_label
_atom_site_type_symbol
_atom_site_fract_x
_atom_site_fract_y
_atom_site_fract_z
_atom_site_U_iso_or_equiv
_atom_site_adp_type
_atom_site_occupancy
_atom_site_symmetry_multiplicity
_atom_site_calc_flag
_atom_site_refinement_flags
_atom_site_disorder_assembly
_atom_site_disorder_group
Fe1 Fe 0.76387(3) 0.25564(3) 0.76346(3) 0.04074(15) Uani 1 1 d . . .
P1 P 0.79354(4) 0.87200(4) 0.62975(4) 0.01972(16) Uani 1 1 d . . .
P2 P 0.85775(4) 0.99725(4) 0.56434(4) 0.02113(16) Uani 1 1 d . . .
P3 P 0.83731(5) 0.49260(4) 0.42871(4) 0.02142(16) Uani 1 1 d . . .
P4 P 0.77011(5) 0.37523(4) 0.35178(4) 0.02007(16) Uani 1 1 d . . .
N1 N 0.81365(16) 0.92753(13) 0.57570(13) 0.0254(6) Uani 1 1 d . . .
N2 N 0.78683(16) 0.42814(13) 0.40885(13) 0.0246(6) Uani 1 1 d . . .
N3 N 0.89469(19) 0.32113(18) 0.75588(16) 0.0410(8) Uani 1 1 d . . .
N4 N 0.69270(16) 0.32477(14) 0.64127(14) 0.0285(6) Uani 1 1 d . . .
N6 N 0.80434(18) 0.15077(17) 0.86879(16) 0.0402(7) Uani 1 1 d . . .
O1 O 0.88341(15) 0.26737(14) 0.72165(14) 0.0409(6) Uani 1 1 d . A .
O2 O 0.83835(18) 0.33875(14) 0.79396(14) 0.0454(7) Uani 1 1 d . A .
O3 O 0.95599(19) 0.35332(17) 0.75293(17) 0.0617(9) Uani 1 1 d . A .
O4 O 0.74976(19) 0.32173(16) 0.68175(17) 0.0600(9) Uani 1 1 d . A .
O5 O 0.6949(2) 0.35881(18) 0.59153(15) 0.0619(9) Uani 1 1 d . A .
O6 O 0.6342(2) 0.2928(3) 0.6575(3) 0.114(2) Uani 1 1 d . A .
O10 O 0.83191(15) 0.19909(14) 0.83071(14) 0.0408(6) Uani 1 1 d . A .
O11 O 0.7346(2) 0.1446(2) 0.8749(3) 0.1037(18) Uani 1 1 d . A .
O12 O 0.85164(16) 0.11270(13) 0.89616(12) 0.0377(6) Uani 1 1 d . A .
C1 C 0.85843(18) 0.79992(16) 0.62507(15) 0.0218(6) Uani 1 1 d . . .
C2 C 0.83118(19) 0.73347(16) 0.62182(16) 0.0269(7) Uani 1 1 d . . .
H2 H 0.7766 0.7248 0.6213 0.032 Uiso 1 1 calc R . .
C3 C 0.8839(2) 0.67907(18) 0.61931(18) 0.0326(7) Uani 1 1 d . . .
H3 H 0.8652 0.6335 0.6169 0.039 Uiso 1 1 calc R . .
C4 C 0.9632(2) 0.69171(18) 0.62041(15) 0.0283(7) Uani 1 1 d . . .
H4 H 0.9989 0.6546 0.6190 0.034 Uiso 1 1 calc R . .
C5 C 0.9910(2) 0.7571(2) 0.62355(19) 0.0350(8) Uani 1 1 d . . .
H5 H 1.0457 0.7652 0.6246 0.042 Uiso 1 1 calc R . .
C6 C 0.9392(2) 0.81145(18) 0.6253(2) 0.0356(8) Uani 1 1 d . . .
H6 H 0.9586 0.8569 0.6266 0.043 Uiso 1 1 calc R . .
C7 C 0.79387(18) 0.90276(16) 0.71490(15) 0.0229(6) Uani 1 1 d . . .
C8 C 0.8364(2) 0.87237(19) 0.76526(17) 0.0314(7) Uani 1 1 d . . .
H8 H 0.8696 0.8347 0.7557 0.038 Uiso 1 1 calc R . .
C9 C 0.8304(2) 0.8975(2) 0.83071(18) 0.0411(9) Uani 1 1 d . . .
H9 H 0.8587 0.8762 0.8659 0.049 Uiso 1 1 calc R . .
C10 C 0.7835(2) 0.9533(2) 0.84417(18) 0.0400(9) Uani 1 1 d . . .
H10 H 0.7802 0.9705 0.8886 0.048 Uiso 1 1 calc R . .
C11 C 0.7410(2) 0.9844(2) 0.79321(18) 0.0404(9) Uani 1 1 d . . .
H11 H 0.7088 1.0228 0.8024 0.049 Uiso 1 1 calc R . .
C12 C 0.7466(2) 0.95863(17) 0.72907(17) 0.0309(7) Uani 1 1 d . . .
H12A H 0.7177 0.9794 0.6940 0.037 Uiso 1 1 calc R . .
C13 C 0.69559(17) 0.84167(15) 0.61419(15) 0.0205(6) Uani 1 1 d . . .
C14 C 0.66446(19) 0.85022(15) 0.55032(16) 0.0243(6) Uani 1 1 d . . .
H14 H 0.6940 0.8718 0.5160 0.029 Uiso 1 1 calc R . .
C15 C 0.58923(19) 0.82663(17) 0.53766(18) 0.0301(7) Uani 1 1 d . . .
H15 H 0.5669 0.8327 0.4945 0.036 Uiso 1 1 calc R . .
C16 C 0.54714(19) 0.79469(19) 0.5868(2) 0.0350(8) Uani 1 1 d . . .
H16 H 0.4960 0.7785 0.5772 0.042 Uiso 1 1 calc R . .
C17 C 0.5780(2) 0.78574(18) 0.65013(19) 0.0326(7) Uani 1 1 d . . .
H17 H 0.5483 0.7633 0.6837 0.039 Uiso 1 1 calc R . .
C18 C 0.65305(19) 0.80986(16) 0.66465(17) 0.0285(7) Uani 1 1 d . . .
H18 H 0.6746 0.8046 0.7082 0.034 Uiso 1 1 calc R . .
C19 C 0.91789(19) 1.02448(16) 0.63270(15) 0.0242(6) Uani 1 1 d . . .
C20 C 0.99165(19) 0.99585(18) 0.64017(17) 0.0314(7) Uani 1 1 d . . .
H20 H 1.0113 0.9659 0.6068 0.038 Uiso 1 1 calc R . .
C21 C 1.0365(2) 1.0106(2) 0.69573(19) 0.0396(9) Uani 1 1 d . . .
H21 H 1.0862 0.9898 0.7013 0.047 Uiso 1 1 calc R . .
C22 C 1.0086(2) 1.0558(2) 0.74318(19) 0.0425(10) Uani 1 1 d . . .
H22 H 1.0398 1.0664 0.7811 0.051 Uiso 1 1 calc R . .
C23 C 0.9356(3) 1.0860(2) 0.7362(2) 0.0447(10) Uani 1 1 d . . .
H23 H 0.9173 1.1176 0.7687 0.054 Uiso 1 1 calc R . .
C24 C 0.8899(2) 1.06953(18) 0.68128(17) 0.0327(8) Uani 1 1 d . . .
H24 H 0.8393 1.0889 0.6767 0.039 Uiso 1 1 calc R . .
C25 C 0.92025(18) 0.98875(16) 0.49227(15) 0.0244(6) Uani 1 1 d . . .
C26 C 0.9800(2) 1.03566(18) 0.48009(18) 0.0315(7) Uani 1 1 d . . .
H26 H 0.9888 1.0721 0.5106 0.038 Uiso 1 1 calc R . .
C27 C 1.0267(2) 1.0293(2) 0.42372(19) 0.0389(9) Uani 1 1 d . . .
H27 H 1.0678 1.0609 0.4157 0.047 Uiso 1 1 calc R . .
C28 C 1.0126(2) 0.9765(2) 0.37913(19) 0.0460(10) Uani 1 1 d . . .
H28 H 1.0443 0.9722 0.3403 0.055 Uiso 1 1 calc R . .
C29 C 0.9541(3) 0.9304(3) 0.3900(2) 0.0514(11) Uani 1 1 d . . .
H29 H 0.9449 0.8949 0.3586 0.062 Uiso 1 1 calc R . .
C30 C 0.9079(2) 0.93581(19) 0.44741(18) 0.0355(8) Uani 1 1 d . . .
H30 H 0.8680 0.9032 0.4557 0.043 Uiso 1 1 calc R . .
C31 C 0.7879(2) 1.06352(17) 0.54652(17) 0.0294(7) Uani 1 1 d . . .
C32 C 0.8101(2) 1.13243(18) 0.54634(19) 0.0404(9) Uani 1 1 d . . .
H32 H 0.8629 1.1447 0.5548 0.048 Uiso 1 1 calc R . .
C33 C 0.7549(3) 1.1827(2) 0.5338(2) 0.0531(12) Uani 1 1 d . . .
H33 H 0.7694 1.2295 0.5349 0.064 Uiso 1 1 calc R . .
C34 C 0.6777(3) 1.1641(2) 0.5197(2) 0.0534(12) Uani 1 1 d . . .
H34 H 0.6400 1.1985 0.5108 0.064 Uiso 1 1 calc R . .
C35 C 0.6561(3) 1.0963(2) 0.5185(2) 0.0502(11) Uani 1 1 d . . .
H35 H 0.6038 1.0839 0.5080 0.060 Uiso 1 1 calc R . .
C36 C 0.7115(2) 1.0460(2) 0.53274(19) 0.0398(9) Uani 1 1 d . . .
H36 H 0.6964 0.9993 0.5329 0.048 Uiso 1 1 calc R . .
C37 C 0.89231(18) 0.47345(16) 0.50300(15) 0.0234(6) Uani 1 1 d . . .
C38 C 0.8736(2) 0.41480(16) 0.53934(16) 0.0276(7) Uani 1 1 d . . .
H38 H 0.8329 0.3855 0.5244 0.033 Uiso 1 1 calc R . .
C39 C 0.9147(2) 0.39946(18) 0.59758(17) 0.0331(8) Uani 1 1 d . . .
H39 H 0.9018 0.3599 0.6228 0.040 Uiso 1 1 calc R . .
C40 C 0.9745(2) 0.44206(19) 0.61881(18) 0.0347(8) Uani 1 1 d . . .
H40 H 1.0025 0.4315 0.6586 0.042 Uiso 1 1 calc R . .
C41 C 0.9938(2) 0.50007(19) 0.58232(18) 0.0352(8) Uani 1 1 d . . .
H41 H 1.0352 0.5288 0.5968 0.042 Uiso 1 1 calc R . .
C42 C 0.9526(2) 0.51602(18) 0.52488(17) 0.0319(7) Uani 1 1 d . . .
H42 H 0.9653 0.5560 0.5002 0.038 Uiso 1 1 calc R . .
C43 C 0.9064(2) 0.52176(17) 0.36724(15) 0.0285(7) Uani 1 1 d . . .
C44 C 0.9797(2) 0.4915(2) 0.36425(19) 0.0380(8) Uani 1 1 d . . .
H44 H 0.9939 0.4573 0.3957 0.046 Uiso 1 1 calc R . .
C45 C 1.0325(2) 0.5116(3) 0.3147(2) 0.0519(11) Uani 1 1 d . . .
H45 H 1.0825 0.4907 0.3121 0.062 Uiso 1 1 calc R . .
C46 C 1.0122(3) 0.5617(3) 0.2699(2) 0.0524(12) Uani 1 1 d . . .
H46 H 1.0487 0.5759 0.2369 0.063 Uiso 1 1 calc R . .
C47 C 0.9398(3) 0.5914(2) 0.2722(2) 0.0472(10) Uani 1 1 d . . .
H47 H 0.9264 0.6259 0.2408 0.057 Uiso 1 1 calc R . .
C48 C 0.8865(2) 0.57124(19) 0.31995(17) 0.0364(8) Uani 1 1 d . . .
H48 H 0.8359 0.5912 0.3207 0.044 Uiso 1 1 calc R . .
C49 C 0.7715(2) 0.56188(16) 0.44708(14) 0.0253(6) Uani 1 1 d . . .
C50 C 0.7985(2) 0.62827(17) 0.45484(16) 0.0331(8) Uani 1 1 d . . .
H50 H 0.8527 0.6379 0.4504 0.040 Uiso 1 1 calc R . .
C51 C 0.7460(3) 0.68094(18) 0.46924(17) 0.0421(10) Uani 1 1 d . . .
H51 H 0.7643 0.7266 0.4732 0.051 Uiso 1 1 calc R . .
C52 C 0.6679(2) 0.6669(2) 0.47770(18) 0.0410(9) Uani 1 1 d . . .
H52 H 0.6324 0.7028 0.4876 0.049 Uiso 1 1 calc R . .
C53 C 0.6411(2) 0.6004(2) 0.47172(18) 0.0387(9) Uani 1 1 d . . .
H53 H 0.5873 0.5906 0.4784 0.046 Uiso 1 1 calc R . .
C54 C 0.6927(2) 0.54794(18) 0.45597(16) 0.0291(7) Uani 1 1 d . . .
H54 H 0.6739 0.5025 0.4513 0.035 Uiso 1 1 calc R . .
C55 C 0.77136(19) 0.41259(16) 0.26931(15) 0.0243(6) Uani 1 1 d . . .
C56 C 0.7403(2) 0.47810(17) 0.26149(16) 0.0295(7) Uani 1 1 d . . .
H56 H 0.7208 0.5020 0.2993 0.035 Uiso 1 1 calc R . .
C57 C 0.7377(2) 0.50829(19) 0.19887(17) 0.0343(8) Uani 1 1 d . . .
H57 H 0.7162 0.5527 0.1939 0.041 Uiso 1 1 calc R . .
C58 C 0.7661(2) 0.4745(2) 0.14407(17) 0.0391(9) Uani 1 1 d . . .
H58 H 0.7637 0.4952 0.1011 0.047 Uiso 1 1 calc R . .
C59 C 0.7985(3) 0.4094(2) 0.15125(18) 0.0415(9) Uani 1 1 d . . .
H59 H 0.8195 0.3865 0.1134 0.050 Uiso 1 1 calc R . .
C60 C 0.8002(2) 0.37825(17) 0.21363(16) 0.0323(8) Uani 1 1 d . . .
H60 H 0.8211 0.3335 0.2183 0.039 Uiso 1 1 calc R . .
C61 C 0.67453(18) 0.34039(15) 0.36619(15) 0.0218(6) Uani 1 1 d . . .
C62 C 0.6317(2) 0.31285(17) 0.31402(17) 0.0292(7) Uani 1 1 d . . .
H62 H 0.6521 0.3139 0.2698 0.035 Uiso 1 1 calc R . .
C63 C 0.5589(2) 0.28371(18) 0.3259(2) 0.0345(8) Uani 1 1 d . . .
H63 H 0.5296 0.2650 0.2899 0.041 Uiso 1 1 calc R . .
C64 C 0.5296(2) 0.28210(17) 0.3901(2) 0.0346(8) Uani 1 1 d . . .
H64 H 0.4798 0.2624 0.3982 0.042 Uiso 1 1 calc R . .
C65 C 0.5723(2) 0.30915(17) 0.44329(18) 0.0329(8) Uani 1 1 d . . .
H65 H 0.5521 0.3074 0.4875 0.039 Uiso 1 1 calc R . .
C66 C 0.64449(18) 0.33852(15) 0.43120(17) 0.0246(6) Uani 1 1 d . . .
H66 H 0.6737 0.3574 0.4672 0.030 Uiso 1 1 calc R . .
C67 C 0.83776(19) 0.30483(16) 0.35187(16) 0.0253(6) Uani 1 1 d . . .
C68 C 0.81560(19) 0.23992(17) 0.37043(17) 0.0285(7) Uani 1 1 d . . .
H68 H 0.7624 0.2302 0.3802 0.034 Uiso 1 1 calc R . .
C69 C 0.8717(2) 0.18856(19) 0.3747(2) 0.0387(9) Uani 1 1 d . . .
H69 H 0.8566 0.1437 0.3875 0.046 Uiso 1 1 calc R . .
C70 C 0.9489(2) 0.2025(2) 0.36057(19) 0.0357(8) Uani 1 1 d . . .
H70 H 0.9872 0.1676 0.3653 0.043 Uiso 1 1 calc R . .
C71 C 0.9707(2) 0.2668(2) 0.3396(2) 0.0428(9) Uani 1 1 d . . .
H71 H 1.0236 0.2758 0.3282 0.051 Uiso 1 1 calc R . .
C72 C 0.9160(2) 0.31813(19) 0.3350(2) 0.0412(9) Uani 1 1 d . . .
H72 H 0.9310 0.3624 0.3205 0.049 Uiso 1 1 calc R . .
N7 N 0.6795(3) 0.2724(4) 0.8128(3) 0.0393(18) Uani 0.685(3) 1 d PD A 1
O13 O 0.6199(3) 0.2675(3) 0.8419(3) 0.0631(15) Uani 0.685(3) 1 d PD A 1
N5 N 0.6757(3) 0.1426(3) 0.7091(3) 0.0282(12) Uani 0.685(3) 1 d PD A 1
O7 O 0.7388(8) 0.1757(6) 0.7137(7) 0.0428(13) Uani 0.685(3) 1 d PD A 1
O8 O 0.6209(2) 0.1594(2) 0.7457(2) 0.0489(10) Uani 0.685(3) 1 d PD A 1
O9 O 0.6730(3) 0.0959(2) 0.6706(2) 0.0493(10) Uani 0.685(3) 1 d PD A 1
N7' N 0.7392(15) 0.1735(18) 0.715(2) 0.0393(18) Uani 0.315(3) 1 d PD A 2
O13' O 0.6926(9) 0.1306(9) 0.6993(9) 0.0631(15) Uani 0.315(3) 1 d PD A 2
N5' N 0.6329(6) 0.2352(5) 0.8408(5) 0.0282(12) Uani 0.315(3) 1 d PD A 2
O7' O 0.6928(9) 0.2716(8) 0.8265(8) 0.0428(13) Uani 0.315(3) 1 d PD A 2
O8' O 0.6161(5) 0.2324(5) 0.8996(4) 0.0489(10) Uani 0.315(3) 1 d PD A 2
O9' O 0.5951(6) 0.2081(5) 0.7967(4) 0.0493(10) Uani 0.315(3) 1 d PD A 2

loop_
_atom_site_aniso_label
_atom_site_aniso_U_11
_atom_site_aniso_U_22
_atom_site_aniso_U_33
_atom_site_aniso_U_23
_atom_site_aniso_U_13
_atom_site_aniso_U_12
Fe1 0.0309(3) 0.0432(3) 0.0481(3) 0.0144(3) -0.0066(2) -0.0001(2)
P1 0.0197(4) 0.0188(4) 0.0207(4) 0.0021(3) -0.0040(3) -0.0019(3)
P2 0.0229(4) 0.0188(4) 0.0217(4) 0.0011(3) 0.0006(3) -0.0008(3)
P3 0.0251(4) 0.0206(4) 0.0185(3) -0.0017(3) 0.0003(3) -0.0015(3)
P4 0.0230(4) 0.0184(4) 0.0188(3) -0.0026(3) 0.0018(3) -0.0003(3)
N1 0.0282(14) 0.0233(13) 0.0245(13) 0.0029(10) -0.0082(11) -0.0060(11)
N2 0.0305(14) 0.0217(13) 0.0216(13) -0.0056(10) 0.0023(11) -0.0056(11)
N3 0.0403(18) 0.0472(19) 0.0355(17) 0.0185(15) 0.0002(14) -0.0078(15)
N4 0.0239(14) 0.0277(14) 0.0339(15) 0.0005(12) 0.0005(12) 0.0007(11)
N6 0.0314(17) 0.0466(19) 0.0425(18) 0.0128(15) -0.0017(14) -0.0075(14)
O1 0.0378(14) 0.0382(15) 0.0467(15) 0.0094(12) 0.0053(12) -0.0026(12)
O2 0.0573(18) 0.0397(15) 0.0393(15) 0.0025(12) -0.0045(14) -0.0091(14)
O3 0.0569(19) 0.067(2) 0.061(2) 0.0273(17) -0.0065(16) -0.0309(17)
O4 0.0533(19) 0.0506(18) 0.076(2) 0.0191(16) -0.0244(17) -0.0075(15)
O5 0.078(2) 0.070(2) 0.0380(16) 0.0074(15) -0.0041(15) 0.0098(19)
O6 0.048(2) 0.136(4) 0.159(5) 0.072(4) -0.011(3) -0.028(3)
O10 0.0292(13) 0.0462(15) 0.0470(15) 0.0217(12) -0.0057(12) -0.0089(11)
O11 0.0325(17) 0.128(4) 0.151(4) 0.094(3) -0.003(2) -0.023(2)
O12 0.0491(16) 0.0393(14) 0.0247(12) 0.0077(10) 0.0006(11) 0.0018(12)
C1 0.0228(15) 0.0261(15) 0.0165(13) 0.0028(12) -0.0018(12) 0.0024(12)
C2 0.0234(15) 0.0280(16) 0.0292(16) -0.0012(13) -0.0025(13) 0.0012(13)
C3 0.0360(19) 0.0277(17) 0.0341(18) -0.0022(14) 0.0012(15) 0.0021(15)
C4 0.0322(18) 0.0349(18) 0.0177(14) -0.0011(13) 0.0015(13) 0.0122(15)
C5 0.0232(16) 0.042(2) 0.0402(19) 0.0015(16) -0.0011(15) 0.0026(15)
C6 0.0275(18) 0.0282(17) 0.051(2) 0.0042(16) -0.0001(16) -0.0020(14)
C7 0.0220(15) 0.0248(15) 0.0220(14) -0.0020(12) -0.0016(12) -0.0086(12)
C8 0.0295(17) 0.0366(18) 0.0283(16) 0.0000(15) -0.0042(14) -0.0033(15)
C9 0.044(2) 0.057(2) 0.0223(16) -0.0037(16) -0.0106(16) -0.0110(19)
C10 0.044(2) 0.050(2) 0.0266(17) -0.0130(16) 0.0076(16) -0.0156(18)
C11 0.047(2) 0.035(2) 0.0389(19) -0.0070(16) 0.0114(17) -0.0028(17)
C12 0.0325(18) 0.0301(17) 0.0299(17) 0.0013(14) 0.0052(14) -0.0006(14)
C13 0.0186(14) 0.0172(14) 0.0257(15) -0.0031(11) -0.0033(12) 0.0013(11)
C14 0.0269(16) 0.0190(14) 0.0272(16) -0.0017(12) -0.0054(13) 0.0003(12)
C15 0.0260(16) 0.0307(17) 0.0337(17) -0.0073(14) -0.0094(14) 0.0027(14)
C16 0.0147(15) 0.0383(19) 0.052(2) -0.0117(17) -0.0034(15) -0.0019(14)
C17 0.0237(16) 0.0342(18) 0.0399(19) -0.0013(15) 0.0021(15) -0.0032(14)
C18 0.0267(17) 0.0245(16) 0.0342(18) 0.0018(13) -0.0010(14) -0.0012(13)
C19 0.0282(16) 0.0218(15) 0.0227(15) 0.0001(12) 0.0014(12) -0.0059(12)
C20 0.0304(17) 0.0318(18) 0.0320(17) -0.0037(14) -0.0016(14) -0.0061(15)
C21 0.035(2) 0.042(2) 0.042(2) 0.0022(17) -0.0121(16) -0.0097(17)
C22 0.053(2) 0.048(2) 0.0261(18) -0.0008(16) -0.0049(16) -0.027(2)
C23 0.055(2) 0.045(2) 0.0338(19) -0.0128(17) 0.0132(19) -0.0182(19)
C24 0.0351(19) 0.0330(18) 0.0300(17) -0.0055(14) 0.0080(15) -0.0088(15)
C25 0.0244(15) 0.0288(16) 0.0200(14) 0.0019(12) 0.0000(11) 0.0061(13)
C26 0.0284(17) 0.0309(18) 0.0352(18) 0.0027(14) 0.0043(14) 0.0020(14)
C27 0.0321(19) 0.046(2) 0.039(2) 0.0188(17) 0.0101(16) 0.0082(16)
C28 0.042(2) 0.069(3) 0.0271(18) 0.0099(19) 0.0120(16) 0.016(2)
C29 0.055(3) 0.067(3) 0.032(2) -0.018(2) 0.0024(19) 0.011(2)
C30 0.0361(19) 0.0369(19) 0.0334(18) -0.0069(15) -0.0022(15) -0.0036(16)
C31 0.0334(18) 0.0282(17) 0.0265(16) 0.0036(13) 0.0054(14) 0.0089(14)
C32 0.047(2) 0.0297(18) 0.045(2) 0.0095(16) 0.0160(17) 0.0052(17)
C33 0.079(3) 0.030(2) 0.050(2) 0.0159(17) 0.021(2) 0.022(2)
C34 0.060(3) 0.053(3) 0.048(2) 0.016(2) 0.016(2) 0.029(2)
C35 0.041(2) 0.063(3) 0.047(2) 0.003(2) -0.0030(19) 0.022(2)
C36 0.039(2) 0.041(2) 0.039(2) 0.0043(16) -0.0043(17) 0.0123(17)
C37 0.0241(15) 0.0253(15) 0.0207(14) -0.0035(12) -0.0019(12) 0.0031(12)
C38 0.0309(17) 0.0242(16) 0.0278(16) -0.0023(13) 0.0017(14) 0.0017(13)
C39 0.039(2) 0.0323(18) 0.0275(16) 0.0067(14) -0.0019(15) 0.0058(15)
C40 0.0365(19) 0.038(2) 0.0299(17) -0.0004(15) -0.0058(15) 0.0119(16)
C41 0.0327(18) 0.038(2) 0.0346(18) -0.0098(16) -0.0054(14) 0.0010(16)
C42 0.0370(18) 0.0259(17) 0.0329(17) -0.0003(14) -0.0018(14) -0.0008(14)
C43 0.0303(17) 0.0328(17) 0.0223(15) -0.0045(13) 0.0050(13) -0.0097(14)
C44 0.0316(18) 0.046(2) 0.0365(19) -0.0077(17) 0.0062(15) -0.0051(16)
C45 0.033(2) 0.068(3) 0.055(3) -0.022(2) 0.0127(18) -0.011(2)
C46 0.056(3) 0.069(3) 0.032(2) -0.003(2) 0.0107(19) -0.030(2)
C47 0.050(2) 0.061(3) 0.0306(19) 0.0039(18) -0.0002(18) -0.024(2)
C48 0.042(2) 0.042(2) 0.0257(17) 0.0041(15) -0.0035(15) -0.0140(16)
C49 0.0365(17) 0.0233(15) 0.0162(14) -0.0004(11) -0.0037(13) 0.0032(14)
C50 0.046(2) 0.0256(17) 0.0277(16) -0.0010(14) -0.0002(15) -0.0011(16)
C51 0.080(3) 0.0199(17) 0.0261(17) -0.0046(13) -0.0061(18) 0.0093(18)
C52 0.053(2) 0.041(2) 0.0292(18) -0.0101(15) -0.0097(17) 0.0245(19)
C53 0.037(2) 0.049(2) 0.0303(18) -0.0133(16) -0.0064(16) 0.0146(17)
C54 0.0329(18) 0.0321(17) 0.0224(15) -0.0065(13) -0.0015(13) 0.0044(14)
C55 0.0275(15) 0.0236(15) 0.0217(14) -0.0010(12) 0.0014(13) -0.0065(13)
C56 0.0310(17) 0.0311(17) 0.0265(15) -0.0023(13) -0.0010(14) 0.0004(14)
C57 0.0341(18) 0.0334(18) 0.0355(17) 0.0078(15) -0.0121(15) -0.0046(16)
C58 0.042(2) 0.046(2) 0.0287(17) 0.0097(15) -0.0025(16) -0.0186(18)
C59 0.058(2) 0.041(2) 0.0253(17) -0.0066(15) 0.0137(17) -0.0163(19)
C60 0.049(2) 0.0233(16) 0.0252(16) -0.0056(13) 0.0075(15) -0.0091(15)
C61 0.0220(14) 0.0167(14) 0.0266(15) 0.0011(12) 0.0000(12) 0.0036(12)
C62 0.0264(16) 0.0310(17) 0.0301(17) -0.0014(14) -0.0023(14) 0.0036(14)
C63 0.0264(17) 0.0283(17) 0.049(2) -0.0043(15) -0.0106(16) -0.0002(14)
C64 0.0230(17) 0.0206(16) 0.060(2) 0.0017(16) 0.0041(16) 0.0006(13)
C65 0.0368(19) 0.0231(16) 0.0387(19) 0.0038(14) 0.0117(16) 0.0055(14)
C66 0.0257(15) 0.0187(14) 0.0294(16) -0.0005(12) 0.0034(13) 0.0013(12)
C67 0.0260(16) 0.0254(16) 0.0244(15) -0.0035(12) 0.0021(13) 0.0022(13)
C68 0.0245(15) 0.0291(17) 0.0320(16) 0.0046(14) 0.0054(13) 0.0031(13)
C69 0.040(2) 0.0310(18) 0.045(2) 0.0130(16) 0.0096(17) 0.0095(16)
C70 0.0293(18) 0.039(2) 0.039(2) -0.0020(16) 0.0027(15) 0.0114(15)
C71 0.0257(18) 0.039(2) 0.064(3) -0.0072(19) 0.0088(18) 0.0014(16)
C72 0.0296(19) 0.0291(19) 0.065(3) -0.0011(18) 0.0134(18) -0.0015(15)
N7 0.025(3) 0.046(3) 0.047(4) -0.019(3) 0.002(2) 0.011(2)
O13 0.036(2) 0.064(3) 0.089(4) -0.032(3) 0.015(2) 0.000(2)
N5 0.031(3) 0.020(2) 0.033(2) 0.0078(18) -0.003(2) 0.0078(18)
O7 0.063(3) 0.027(2) 0.038(2) -0.0115(19) 0.004(2) -0.002(2)
O8 0.046(2) 0.044(2) 0.057(2) -0.0088(18) 0.0112(19) -0.0031(17)
O9 0.059(2) 0.041(2) 0.049(2) -0.0151(18) 0.0072(19) -0.0046(19)
N7' 0.025(3) 0.046(3) 0.047(4) -0.019(3) 0.002(2) 0.011(2)
O13' 0.036(2) 0.064(3) 0.089(4) -0.032(3) 0.015(2) 0.000(2)
N5' 0.031(3) 0.020(2) 0.033(2) 0.0078(18) -0.003(2) 0.0078(18)
O7' 0.063(3) 0.027(2) 0.038(2) -0.0115(19) 0.004(2) -0.002(2)
O8' 0.046(2) 0.044(2) 0.057(2) -0.0088(18) 0.0112(19) -0.0031(17)
O9' 0.059(2) 0.041(2) 0.049(2) -0.0151(18) 0.0072(19) -0.0046(19)

loop_
_atom_type_symbol
_atom_type_description
_atom_type_scat_dispersion_real
_atom_type_scat_dispersion_imag
_atom_type_scat_source
C C 0.0033 0.0016 'International Tables Vol C Tables 4.2.6.8 and 6.1.1.4'
H H 0.0000 0.0000 'International Tables Vol C Tables 4.2.6.8 and 6.1.1.4'
N N 0.0061 0.0033 'International Tables Vol C Tables 4.2.6.8 and 6.1.1.4'
O O 0.0106 0.0060 'International Tables Vol C Tables 4.2.6.8 and 6.1.1.4'
P P 0.1023 0.0942 'International Tables Vol C Tables 4.2.6.8 and 6.1.1.4'
Fe Fe 0.3463 0.8444 'International Tables Vol C Tables 4.2.6.8 and 6.1.1.4'

loop_
_geom_angle_atom_site_label_1
_geom_angle_atom_site_label_2
_geom_angle_atom_site_label_3
_geom_angle
O7' Fe1 N7 11.5(5)
O7' Fe1 O7 111.1(7)
N7 Fe1 O7 104.9(4)
O7' Fe1 N7' 110.6(9)
N7 Fe1 N7' 104.7(9)
O7 Fe1 N7' 1(2)
O7' Fe1 O10 91.1(5)
N7 Fe1 O10 101.2(2)
O7 Fe1 O10 91.5(5)
N7' Fe1 O10 90.1(14)
O7' Fe1 O4 111.3(5)
N7 Fe1 O4 102.9(3)
O7 Fe1 O4 94.3(5)
N7' Fe1 O4 95.8(15)
O10 Fe1 O4 152.81(12)
O7' Fe1 O2 94.1(5)
N7 Fe1 O2 100.6(2)
O7 Fe1 O2 154.4(4)
N7' Fe1 O2 154.6(8)
O10 Fe1 O2 83.62(11)
O4 Fe1 O2 79.75(11)
O7' Fe1 O1 151.4(4)
N7 Fe1 O1 159.5(2)
O7 Fe1 O1 95.6(4)
N7' Fe1 O1 95.7(8)
O10 Fe1 O1 77.50(10)
O4 Fe1 O1 75.51(12)
O2 Fe1 O1 58.90(11)
N1 P1 C1 111.86(15)
N1 P1 C7 114.60(14)
C1 P1 C7 108.00(14)
N1 P1 C13 108.24(14)
C1 P1 C13 107.85(14)
C7 P1 C13 105.95(14)
N1 P2 C19 115.04(14)
N1 P2 C31 109.53(16)
C19 P2 C31 108.54(16)
N1 P2 C25 108.63(15)
C19 P2 C25 107.17(15)
C31 P2 C25 107.66(15)
N2 P3 C37 109.09(15)
N2 P3 C43 116.23(14)
C37 P3 C43 106.60(15)
N2 P3 C49 108.10(15)
C37 P3 C49 108.46(14)
C43 P3 C49 108.14(16)
N2 P4 C61 107.52(14)
N2 P4 C67 112.83(15)
C61 P4 C67 107.16(14)
N2 P4 C55 113.22(14)
C61 P4 C55 108.15(14)
C67 P4 C55 107.70(15)
P1 N1 P2 143.47(18)
P4 N2 P3 144.16(18)
O3 N3 O1 122.0(4)
O3 N3 O2 122.5(4)
O1 N3 O2 115.5(3)
O5 N4 O6 122.0(4)
O5 N4 O4 122.1(3)
O6 N4 O4 115.9(3)
O11 N6 O12 123.1(3)
O11 N6 O10 119.4(3)
O12 N6 O10 117.5(3)
N3 O1 Fe1 91.3(2)
N3 O2 Fe1 94.3(2)
N4 O4 Fe1 127.8(2)
N6 O10 Fe1 123.8(2)
C2 C1 C6 119.0(3)
C2 C1 P1 122.2(2)
C6 C1 P1 118.9(3)
C1 C2 C3 120.0(3)
C1 C2 H2 120.0
C3 C2 H2 120.0
C4 C3 C2 119.9(3)
C4 C3 H3 120.0
C2 C3 H3 120.0
C5 C4 C3 120.7(3)
C5 C4 H4 119.7
C3 C4 H4 119.7
C4 C5 C6 119.9(3)
C4 C5 H5 120.1
C6 C5 H5 120.1
C5 C6 C1 120.5(3)
C5 C6 H6 119.8
C1 C6 H6 119.8
C8 C7 C12 120.0(3)
C8 C7 P1 123.1(3)
C12 C7 P1 116.9(2)
C7 C8 C9 119.4(3)
C7 C8 H8 120.3
C9 C8 H8 120.3
C10 C9 C8 120.1(4)
C10 C9 H9 119.9
C8 C9 H9 119.9
C9 C10 C11 120.5(3)
C9 C10 H10 119.7
C11 C10 H10 119.7
C12 C11 C10 118.8(4)
C12 C11 H11 120.6
C10 C11 H11 120.6
C11 C12 C7 121.2(3)
C11 C12 H12A 119.4
C7 C12 H12A 119.4
C18 C13 C14 121.2(3)
C18 C13 P1 120.6(2)
C14 C13 P1 118.3(2)
C15 C14 C13 118.7(3)
C15 C14 H14 120.6
C13 C14 H14 120.6
C16 C15 C14 120.6(3)
C16 C15 H15 119.7
C14 C15 H15 119.7
C15 C16 C17 120.9(3)
C15 C16 H16 119.6
C17 C16 H16 119.6
C16 C17 C18 119.8(3)
C16 C17 H17 120.1
C18 C17 H17 120.1
C13 C18 C17 118.8(3)
C13 C18 H18 120.6
C17 C18 H18 120.6
C20 C19 C24 119.5(3)
C20 C19 P2 118.9(2)
C24 C19 P2 121.3(3)
C21 C20 C19 120.5(3)
C21 C20 H20 119.8
C19 C20 H20 119.8
C20 C21 C22 119.6(4)
C20 C21 H21 120.2
C22 C21 H21 120.2
C21 C22 C23 120.9(4)
C21 C22 H22 119.5
C23 C22 H22 119.5
C24 C23 C22 119.3(4)
C24 C23 H23 120.4
C22 C23 H23 120.4
C23 C24 C19 120.2(4)
C23 C24 H24 119.9
C19 C24 H24 119.9
C30 C25 C26 119.4(3)
C30 C25 P2 119.7(3)
C26 C25 P2 120.9(3)
C27 C26 C25 120.3(3)
C27 C26 H26 119.8
C25 C26 H26 119.8
C26 C27 C28 119.3(4)
C26 C27 H27 120.4
C28 C27 H27 120.4
C29 C28 C27 121.2(3)
C29 C28 H28 119.4
C27 C28 H28 119.4
C28 C29 C30 119.7(4)
C28 C29 H29 120.1
C30 C29 H29 120.1
C25 C30 C29 120.1(4)
C25 C30 H30 120.0
C29 C30 H30 120.0
C36 C31 C32 119.7(3)
C36 C31 P2 119.3(3)
C32 C31 P2 120.9(3)
C33 C32 C31 119.9(4)
C33 C32 H32 120.0
C31 C32 H32 120.0
C32 C33 C34 119.7(4)
C32 C33 H33 120.1
C34 C33 H33 120.1
C35 C34 C33 120.5(4)
C35 C34 H34 119.7
C33 C34 H34 119.7
C34 C35 C36 119.5(4)
C34 C35 H35 120.2
C36 C35 H35 120.2
C31 C36 C35 120.6(4)
C31 C36 H36 119.7
C35 C36 H36 119.7
C38 C37 C42 119.9(3)
C38 C37 P3 118.7(2)
C42 C37 P3 121.4(3)
C39 C38 C37 119.7(3)
C39 C38 H38 120.1
C37 C38 H38 120.1
C40 C39 C38 119.9(3)
C40 C39 H39 120.0
C38 C39 H39 120.0
C39 C40 C41 120.4(3)
C39 C40 H40 119.8
C41 C40 H40 119.8
C42 C41 C40 120.0(3)
C42 C41 H41 120.0
C40 C41 H41 120.0
C41 C42 C37 120.1(3)
C41 C42 H42 119.9
C37 C42 H42 119.9
C44 C43 C48 119.2(3)
C44 C43 P3 119.2(3)
C48 C43 P3 121.5(3)
C43 C44 C45 119.6(4)
C43 C44 H44 120.2
C45 C44 H44 120.2
C46 C45 C44 120.0(4)
C46 C45 H45 120.0
C44 C45 H45 120.0
C47 C46 C45 120.8(4)
C47 C46 H46 119.6
C45 C46 H46 119.6
C46 C47 C48 120.0(4)
C46 C47 H47 120.0
C48 C47 H47 120.0
C47 C48 C43 120.4(4)
C47 C48 H48 119.8
C43 C48 H48 119.8
C54 C49 C50 119.6(3)
C54 C49 P3 119.1(3)
C50 C49 P3 121.3(3)
C49 C50 C51 120.0(4)
C49 C50 H50 120.0
C51 C50 H50 120.0
C52 C51 C50 120.2(4)
C52 C51 H51 119.9
C50 C51 H51 119.9
C51 C52 C53 119.9(3)
C51 C52 H52 120.0
C53 C52 H52 120.0
C52 C53 C54 120.2(4)
C52 C53 H53 119.9
C54 C53 H53 119.9
C49 C54 C53 120.1(3)
C49 C54 H54 120.0
C53 C54 H54 120.0
C60 C55 C56 119.3(3)
C60 C55 P4 122.6(3)
C56 C55 P4 118.1(2)
C57 C56 C55 120.3(3)
C57 C56 H56 119.8
C55 C56 H56 119.8
C58 C57 C56 120.3(3)
C58 C57 H57 119.8
C56 C57 H57 119.8
C57 C58 C59 120.0(3)
C57 C58 H58 120.0
C59 C58 H58 120.0
C60 C59 C58 120.1(3)
C60 C59 H59 120.0
C58 C59 H59 120.0
C59 C60 C55 119.9(3)
C59 C60 H60 120.1
C55 C60 H60 120.1
C62 C61 C66 119.6(3)
C62 C61 P4 120.7(2)
C66 C61 P4 119.6(2)
C61 C62 C63 120.5(3)
C61 C62 H62 119.8
C63 C62 H62 119.8
C64 C63 C62 119.6(3)
C64 C63 H63 120.2
C62 C63 H63 120.2
C63 C64 C65 120.6(3)
C63 C64 H64 119.7
C65 C64 H64 119.7
C66 C65 C64 119.5(3)
C66 C65 H65 120.2
C64 C65 H65 120.2
C65 C66 C61 120.1(3)
C65 C66 H66 119.9
C61 C66 H66 119.9
C68 C67 C72 119.9(3)
C68 C67 P4 122.0(2)
C72 C67 P4 118.1(3)
C67 C68 C69 119.5(3)
C67 C68 H68 120.2
C69 C68 H68 120.2
C70 C69 C68 120.4(3)
C70 C69 H69 119.8
C68 C69 H69 119.8
C69 C70 C71 120.1(3)
C69 C70 H70 119.9
C71 C70 H70 119.9
C72 C71 C70 120.2(3)
C72 C71 H71 119.9
C70 C71 H71 119.9
C71 C72 C67 119.8(3)
C71 C72 H72 120.1
C67 C72 H72 120.1
O13 N7 Fe1 164.1(7)
O9 N5 O8 123.9(6)
O9 N5 O7 118.1(6)
O8 N5 O7 118.0(7)
N5 O7 Fe1 130.8(8)
O13' N7' Fe1 150(2)
O8' N5' O9' 123.8(10)
O8' N5' O7' 115.6(11)
O9' N5' O7' 120.6(11)
N5' O7' Fe1 127.4(11)

loop_
_geom_bond_atom_site_label_1
_geom_bond_atom_site_label_2
_geom_bond_distance
Fe1 O7' 1.778(15)
Fe1 N7 1.779(7)
Fe1 O7 1.903(9)
Fe1 N7' 1.92(2)
Fe1 O10 2.094(3)
Fe1 O4 2.096(3)
Fe1 O2 2.155(3)
Fe1 O1 2.222(3)
P1 N1 1.570(3)
P1 C1 1.798(3)
P1 C7 1.804(3)
P1 C13 1.805(3)
P2 N1 1.576(3)
P2 C19 1.791(3)
P2 C31 1.800(3)
P2 C25 1.801(3)
P3 N2 1.580(3)
P3 C37 1.796(3)
P3 C43 1.797(3)
P3 C49 1.801(3)
P4 N2 1.567(3)
P4 C61 1.796(3)
P4 C67 1.800(3)
P4 C55 1.802(3)
N3 O3 1.225(4)
N3 O1 1.270(4)
N3 O2 1.276(4)
N4 O5 1.197(4)
N4 O6 1.223(5)
N4 O4 1.269(4)
N6 O11 1.205(4)
N6 O12 1.229(4)
N6 O10 1.302(4)
C1 C2 1.384(4)
C1 C6 1.400(5)
C2 C3 1.397(5)
C2 H2 0.9500
C3 C4 1.380(5)
C3 H3 0.9500
C4 C5 1.366(5)
C4 H4 0.9500
C5 C6 1.387(5)
C5 H5 0.9500
C6 H6 0.9500
C7 C8 1.377(5)
C7 C12 1.389(5)
C8 C9 1.400(5)
C8 H8 0.9500
C9 C10 1.382(6)
C9 H9 0.9500
C10 C11 1.391(6)
C10 H10 0.9500
C11 C12 1.380(5)
C11 H11 0.9500
C12 H12A 0.9500
C13 C18 1.390(5)
C13 C14 1.393(4)
C14 C15 1.391(5)
C14 H14 0.9500
C15 C16 1.368(5)
C15 H15 0.9500
C16 C17 1.383(5)
C16 H16 0.9500
C17 C18 1.399(5)
C17 H17 0.9500
C18 H18 0.9500
C19 C20 1.389(5)
C19 C24 1.396(5)
C20 C21 1.380(5)
C20 H20 0.9500
C21 C22 1.381(6)
C21 H21 0.9500
C22 C23 1.389(6)
C22 H22 0.9500
C23 C24 1.386(5)
C23 H23 0.9500
C24 H24 0.9500
C25 C30 1.386(5)
C25 C26 1.396(5)
C26 C27 1.385(5)
C26 H26 0.9500
C27 C28 1.386(6)
C27 H27 0.9500
C28 C29 1.364(7)
C28 H28 0.9500
C29 C30 1.397(5)
C29 H29 0.9500
C30 H30 0.9500
C31 C36 1.379(5)
C31 C32 1.402(5)
C32 C33 1.386(6)
C32 H32 0.9500
C33 C34 1.398(7)
C33 H33 0.9500
C34 C35 1.378(7)
C34 H34 0.9500
C35 C36 1.396(5)
C35 H35 0.9500
C36 H36 0.9500
C37 C38 1.396(5)
C37 C42 1.397(5)
C38 C39 1.392(5)
C38 H38 0.9500
C39 C40 1.387(5)
C39 H39 0.9500
C40 C41 1.389(5)
C40 H40 0.9500
C41 C42 1.382(5)
C41 H41 0.9500
C42 H42 0.9500
C43 C44 1.389(5)
C43 C48 1.395(5)
C44 C45 1.396(6)
C44 H44 0.9500
C45 C46 1.372(7)
C45 H45 0.9500
C46 C47 1.368(7)
C46 H46 0.9500
C47 C48 1.378(5)
C47 H47 0.9500
C48 H48 0.9500
C49 C54 1.388(5)
C49 C50 1.388(5)
C50 C51 1.398(5)
C50 H50 0.9500
C51 C52 1.374(6)
C51 H51 0.9500
C52 C53 1.387(6)
C52 H52 0.9500
C53 C54 1.390(5)
C53 H53 0.9500
C54 H54 0.9500
C55 C60 1.390(4)
C55 C56 1.397(5)
C56 C57 1.384(5)
C56 H56 0.9500
C57 C58 1.368(5)
C57 H57 0.9500
C58 C59 1.397(6)
C58 H58 0.9500
C59 C60 1.387(5)
C59 H59 0.9500
C60 H60 0.9500
C61 C62 1.384(5)
C61 C66 1.397(4)
C62 C63 1.390(5)
C62 H62 0.9500
C63 C64 1.377(6)
C63 H63 0.9500
C64 C65 1.395(5)
C64 H64 0.9500
C65 C66 1.383(5)
C65 H65 0.9500
C66 H66 0.9500
C67 C68 1.377(5)
C67 C72 1.404(5)
C68 C69 1.393(5)
C68 H68 0.9500
C69 C70 1.379(5)
C69 H69 0.9500
C70 C71 1.379(6)
C70 H70 0.9500
C71 C72 1.377(5)
C71 H71 0.9500
C72 H72 0.9500
N7 O13 1.177(8)
N5 O9 1.195(7)
N5 O8 1.234(6)
N5 O7 1.263(10)
N7' O13' 1.20(2)
N5' O8' 1.211(12)
N5' O9' 1.214(11)
N5' O7' 1.280(16)
